data_7034079
loop_
_publ_author_name
'Kennedy, Alan R.'
'Mulvey, Robert E.'
'Ramsay, Donna L.'
'Robertson, Stuart D.'

_publ_section_title
;
 Heterobimetallic metallation studies of N,N-dimethylphenylethylamine
 (DMPEA): benzylic C-H bond cleavage/dimethylamino capture or intact DMPEA
 complex.
;
_journal_issue 12
_journal_name_full 'Dalton transactions (Cambridge, England : 2003)'
_journal_page_first 5875
_journal_page_last 5887
_journal_paper_doi 10.1039/c5dt00247h
_journal_volume 44
_journal_year 2015
_chemical_formula_moiety 'C19 H47 Li N4 Zn'
_chemical_formula_sum 'C19 H47 Li N4 Zn'
_chemical_formula_weight 403.92
_chemical_name_systematic
; 
 ? 
;
_chemical_properties_physical 'Air-sensitive, Moisture-sensitive, Oxygen-sensitive'
_space_group_IT_number 60
_symmetry_cell_setting orthorhombic
_symmetry_space_group_name_Hall '-P 2n 2ab'
_symmetry_space_group_name_H-M 'P b c n'
_atom_sites_solution_hydrogens geom
_atom_sites_solution_primary direct
_atom_sites_solution_secondary difmap
_audit_creation_method SHELXL-97
_audit_update_record
;
2015-01-07 deposited with the CCDC.
2015-02-17 downloaded from the CCDC.
;
_cell_angle_alpha 90.00
_cell_angle_beta 90.00
_cell_angle_gamma 90.00
_cell_formula_units_Z 8
_cell_length_a 29.1528(10)
_cell_length_b 9.1827(3)
_cell_length_c 18.4451(6)
_cell_measurement_reflns_used 5434
_cell_measurement_temperature 123(2)
_cell_measurement_theta_max 28.7470
_cell_measurement_theta_min 3.0461
_cell_volume 4937.8(3)
_computing_cell_refinement
;
CrysAlisPro, Oxford Diffraction Ltd.,
Version 1.171.34.40 (release 27-08-2010 CrysAlis171 .NET)
(compiled Aug 27 2010,11:50:40)
;
_computing_data_collection
;
CrysAlisPro, Oxford Diffraction Ltd.,
Version 1.171.34.40 (release 27-08-2010 CrysAlis171 .NET)
(compiled Aug 27 2010,11:50:40)
;
_computing_data_reduction
;
CrysAlisPro, Oxford Diffraction Ltd.,
Version 1.171.34.40 (release 27-08-2010 CrysAlis171 .NET)
(compiled Aug 27 2010,11:50:40)
;
_computing_structure_refinement 'SHELXL-97 (Sheldrick, 1997)'
_computing_structure_solution 'SHELXS-97 (Sheldrick, 1990)'
_diffrn_ambient_temperature 123(2)
_diffrn_measured_fraction_theta_full 0.991
_diffrn_measured_fraction_theta_max 0.917
_diffrn_measurement_device_type 'Oxford Diffraction Xcalibur E'
_diffrn_measurement_method 'omega scans'
_diffrn_radiation_monochromator graphite
_diffrn_radiation_source 'fine-focus sealed tube'
_diffrn_radiation_type MoK\a
_diffrn_radiation_wavelength 0.71073
_diffrn_reflns_av_R_equivalents 0.0573
_diffrn_reflns_av_sigmaI/netI 0.0590
_diffrn_reflns_limit_h_max 37
_diffrn_reflns_limit_h_min -36
_diffrn_reflns_limit_k_max 12
_diffrn_reflns_limit_k_min -12
_diffrn_reflns_limit_l_max 24
_diffrn_reflns_limit_l_min -20
_diffrn_reflns_number 25888
_diffrn_reflns_theta_full 27.00
_diffrn_reflns_theta_max 28.81
_diffrn_reflns_theta_min 3.05
_exptl_absorpt_coefficient_mu 1.003
_exptl_absorpt_correction_T_max 1.00000
_exptl_absorpt_correction_T_min 0.78315
_exptl_absorpt_correction_type multi-scan
_exptl_absorpt_process_details
;
CrysAlisPro, Oxford Diffraction Ltd.,
Version 1.171.34.40 (release 27-08-2010 CrysAlis171 .NET)
(compiled Aug 27 2010,11:50:40)
Empirical absorption correction using spherical harmonics,
 implemented in SCALE3 ABSPACK scaling algorithm.
;
_exptl_crystal_colour colourless
_exptl_crystal_density_diffrn 1.087
_exptl_crystal_density_method 'not measured'
_exptl_crystal_description block
_exptl_crystal_F_000 1776
_exptl_crystal_size_max 0.12
_exptl_crystal_size_mid 0.10
_exptl_crystal_size_min 0.06
_refine_diff_density_max 0.470
_refine_diff_density_min -0.416
_refine_diff_density_rms 0.063
_refine_ls_extinction_method none
_refine_ls_goodness_of_fit_ref 1.021
_refine_ls_hydrogen_treatment constr
_refine_ls_matrix_type full
_refine_ls_number_parameters 270
_refine_ls_number_reflns 5914
_refine_ls_number_restraints 0
_refine_ls_restrained_S_all 1.021
_refine_ls_R_factor_all 0.0867
_refine_ls_R_factor_gt 0.0457
_refine_ls_shift/su_max 0.001
_refine_ls_shift/su_mean 0.000
_refine_ls_structure_factor_coef Fsqd
_refine_ls_weighting_details 'calc w=1/[\s^2^(Fo^2^)+(0.0386P)^2^+1.8287P] where P=(Fo^2^+2Fc^2^)/3'
_refine_ls_weighting_scheme calc
_refine_ls_wR_factor_gt 0.0881
_refine_ls_wR_factor_ref 0.1026
_reflns_number_gt 3959
_reflns_number_total 5914
_reflns_threshold_expression I>2sigma(I)
_cod_data_source_file c5dt00247h2.cif
_cod_data_source_block srdr1204
_cod_depositor_comments 'Adding full bibliography for 7034078--7034081.cif.'
_cod_original_sg_symbol_H-M 'P bcn'
_cod_database_code 7034079

loop_
_symmetry_equiv_pos_as_xyz
'x, y, z'
'-x+1/2, -y+1/2, z+1/2'
'-x, y, -z+1/2'
'x+1/2, -y+1/2, -z'
'-x, -y, -z'
'x-1/2, y-1/2, -z-1/2'
'x, -y, z-1/2'
'-x-1/2, y-1/2, z'

loop_
_atom_site_label
_atom_site_type_symbol
_atom_site_fract_x
_atom_site_fract_y
_atom_site_fract_z
_atom_site_U_iso_or_equiv
_atom_site_adp_type
_atom_site_occupancy
_atom_site_symmetry_multiplicity
_atom_site_calc_flag
_atom_site_refinement_flags
_atom_site_disorder_assembly
_atom_site_disorder_group
Zn1 Zn 0.130758(9) -0.88874(3) 0.421717(14) 0.02370(9) Uani 1 1 d . A .
Li1 Li 0.12307(13) -0.6631(4) 0.5654(2) 0.0247(9) Uani 1 1 d . . .
N1 N 0.06716(7) -0.6237(2) 0.64321(11) 0.0287(5) Uani 1 1 d . . .
N2 N 0.16314(7) -0.5282(2) 0.64283(11) 0.0308(5) Uani 1 1 d . . .
N3 N 0.13653(7) -0.4884(2) 0.48892(10) 0.0256(4) Uani 1 1 d . . .
C1 C 0.02033(9) -0.5912(3) 0.61908(15) 0.0393(7) Uani 1 1 d . . .
H1A H 0.0007 -0.5741 0.6614 0.059 Uiso 1 1 calc R . .
H1B H 0.0083 -0.6738 0.5913 0.059 Uiso 1 1 calc R . .
H1C H 0.0206 -0.5041 0.5884 0.059 Uiso 1 1 calc R . .
C2 C 0.06646(10) -0.7585(3) 0.68572(14) 0.0384(7) Uani 1 1 d . . .
H2A H 0.0479 -0.7440 0.7294 0.058 Uiso 1 1 calc R . .
H2B H 0.0978 -0.7846 0.6996 0.058 Uiso 1 1 calc R . .
H2C H 0.0532 -0.8370 0.6565 0.058 Uiso 1 1 calc R . .
C3 C 0.08342(10) -0.5024(3) 0.68823(14) 0.0409(7) Uani 1 1 d . . .
H3A H 0.0652 -0.4993 0.7335 0.049 Uiso 1 1 calc R . .
H3B H 0.0782 -0.4098 0.6620 0.049 Uiso 1 1 calc R . .
C4 C 0.13340(10) -0.5144(3) 0.70730(14) 0.0404(7) Uani 1 1 d . . .
H4A H 0.1427 -0.4270 0.7351 0.049 Uiso 1 1 calc R . .
H4B H 0.1380 -0.6004 0.7389 0.049 Uiso 1 1 calc R . .
C5 C 0.20891(10) -0.5750(3) 0.66558(16) 0.0461(8) Uani 1 1 d . . .
H5A H 0.2223 -0.5015 0.6978 0.069 Uiso 1 1 calc R . .
H5B H 0.2285 -0.5870 0.6228 0.069 Uiso 1 1 calc R . .
H5C H 0.2066 -0.6681 0.6914 0.069 Uiso 1 1 calc R . .
C6 C 0.16679(9) -0.3885(3) 0.60343(14) 0.0343(6) Uani 1 1 d . . .
H6A H 0.1923 -0.3304 0.6241 0.041 Uiso 1 1 calc R . .
H6B H 0.1381 -0.3325 0.6097 0.041 Uiso 1 1 calc R . .
C7 C 0.17534(9) -0.4135(3) 0.52371(13) 0.0319(6) Uani 1 1 d . . .
H7A H 0.1805 -0.3186 0.4995 0.038 Uiso 1 1 calc R . .
H7B H 0.2034 -0.4728 0.5177 0.038 Uiso 1 1 calc R . .
C8 C 0.09823(9) -0.3874(3) 0.47714(15) 0.0373(6) Uani 1 1 d . . .
H8A H 0.1081 -0.3084 0.4450 0.056 Uiso 1 1 calc R . .
H8B H 0.0884 -0.3466 0.5237 0.056 Uiso 1 1 calc R . .
H8C H 0.0726 -0.4397 0.4548 0.056 Uiso 1 1 calc R . .
C9 C 0.15142(9) -0.5455(3) 0.41800(13) 0.0350(6) Uani 1 1 d . . .
H9A H 0.1620 -0.4648 0.3875 0.052 Uiso 1 1 calc R . .
H9B H 0.1256 -0.5945 0.3943 0.052 Uiso 1 1 calc R . .
H9C H 0.1765 -0.6151 0.4251 0.052 Uiso 1 1 calc R . .
N4 N 0.14451(7) -0.8635(2) 0.52996(10) 0.0269(5) Uani 1 1 d . . .
C10 C 0.19332(10) -0.8689(3) 0.54668(16) 0.0444(7) Uani 1 1 d . . .
H10A H 0.2063 -0.9604 0.5286 0.067 Uiso 1 1 calc R . .
H10B H 0.1976 -0.8632 0.5993 0.067 Uiso 1 1 calc R . .
H10C H 0.2089 -0.7867 0.5234 0.067 Uiso 1 1 calc R . .
C11 C 0.12323(10) -0.9897(3) 0.56494(14) 0.0406(7) Uani 1 1 d . . .
H11A H 0.1362 -1.0793 0.5446 0.061 Uiso 1 1 calc R . .
H11B H 0.0901 -0.9877 0.5564 0.061 Uiso 1 1 calc R . .
H11C H 0.1292 -0.9864 0.6172 0.061 Uiso 1 1 calc R . .
C12 C 0.18059(9) -0.9503(3) 0.34994(13) 0.0297(6) Uani 1 1 d . . .
C13 C 0.22979(14) -0.9633(6) 0.3771(2) 0.0484(14) Uani 0.683(6) 1 d P A 3
H13A H 0.2499 -0.9902 0.3367 0.073 Uiso 0.683(6) 1 calc PR A 3
H13B H 0.2314 -1.0384 0.4147 0.073 Uiso 0.683(6) 1 calc PR A 3
H13C H 0.2397 -0.8698 0.3973 0.073 Uiso 0.683(6) 1 calc PR A 3
C14 C 0.16732(19) -1.0989(5) 0.3195(3) 0.0570(16) Uani 0.683(6) 1 d P A 3
H14A H 0.1888 -1.1262 0.2810 0.086 Uiso 0.683(6) 1 calc PR A 3
H14B H 0.1362 -1.0942 0.2997 0.086 Uiso 0.683(6) 1 calc PR A 3
H14C H 0.1684 -1.1717 0.3583 0.086 Uiso 0.683(6) 1 calc PR A 3
C15 C 0.18170(16) -0.8417(5) 0.2870(2) 0.0471(14) Uani 0.683(6) 1 d P A 3
H15A H 0.2031 -0.8762 0.2498 0.071 Uiso 0.683(6) 1 calc PR A 3
H15B H 0.1918 -0.7464 0.3048 0.071 Uiso 0.683(6) 1 calc PR A 3
H15C H 0.1509 -0.8328 0.2660 0.071 Uiso 0.683(6) 1 calc PR A 3
C13A C 0.1950(5) -1.1019(11) 0.3704(7) 0.071(4) Uani 0.317(6) 1 d P A 4
H13D H 0.2175 -1.1379 0.3352 0.106 Uiso 0.317(6) 1 calc PR A 4
H13E H 0.1681 -1.1660 0.3705 0.106 Uiso 0.317(6) 1 calc PR A 4
H13F H 0.2088 -1.1007 0.4188 0.106 Uiso 0.317(6) 1 calc PR A 4
C14A C 0.1617(3) -0.9490(12) 0.2731(4) 0.046(3) Uani 0.317(6) 1 d P A 4
H14D H 0.1850 -0.9857 0.2396 0.069 Uiso 0.317(6) 1 calc PR A 4
H14E H 0.1533 -0.8492 0.2596 0.069 Uiso 0.317(6) 1 calc PR A 4
H14F H 0.1344 -1.0113 0.2706 0.069 Uiso 0.317(6) 1 calc PR A 4
C15A C 0.2233(3) -0.8552(12) 0.3504(6) 0.046(3) Uani 0.317(6) 1 d P A 4
H15D H 0.2459 -0.8948 0.3162 0.069 Uiso 0.317(6) 1 calc PR A 4
H15E H 0.2365 -0.8539 0.3993 0.069 Uiso 0.317(6) 1 calc PR A 4
H15F H 0.2151 -0.7559 0.3360 0.069 Uiso 0.317(6) 1 calc PR A 4
C16 C 0.06238(8) -0.8707(3) 0.39796(14) 0.0298(6) Uani 1 1 d . . .
C17 C 0.03639(9) -0.7859(3) 0.45564(15) 0.0388(7) Uani 1 1 d . A .
H17A H 0.0038 -0.7822 0.4429 0.058 Uiso 1 1 calc R . .
H17B H 0.0486 -0.6866 0.4585 0.058 Uiso 1 1 calc R . .
H17C H 0.0401 -0.8341 0.5027 0.058 Uiso 1 1 calc R . .
C18 C 0.04178(10) -1.0241(3) 0.39519(17) 0.0500(8) Uani 1 1 d . A .
H18A H 0.0091 -1.0177 0.3829 0.075 Uiso 1 1 calc R . .
H18B H 0.0453 -1.0709 0.4426 0.075 Uiso 1 1 calc R . .
H18C H 0.0578 -1.0817 0.3583 0.075 Uiso 1 1 calc R . .
C19 C 0.05364(10) -0.7972(4) 0.32517(15) 0.0560(9) Uani 1 1 d . A .
H19A H 0.0205 -0.7923 0.3162 0.084 Uiso 1 1 calc R . .
H19B H 0.0684 -0.8535 0.2865 0.084 Uiso 1 1 calc R . .
H19C H 0.0664 -0.6984 0.3260 0.084 Uiso 1 1 calc R . .

loop_
_atom_site_aniso_label
_atom_site_aniso_U_11
_atom_site_aniso_U_22
_atom_site_aniso_U_33
_atom_site_aniso_U_23
_atom_site_aniso_U_13
_atom_site_aniso_U_12
Zn1 0.02344(15) 0.02326(15) 0.02439(16) -0.00066(12) 0.00245(12) -0.00160(12)
Li1 0.027(2) 0.0244(19) 0.023(2) 0.0023(16) -0.0018(16) -0.0006(17)
N1 0.0297(11) 0.0279(11) 0.0284(11) -0.0030(9) 0.0037(9) 0.0016(9)
N2 0.0320(12) 0.0337(12) 0.0267(11) 0.0012(9) -0.0082(10) -0.0068(10)
N3 0.0283(11) 0.0241(10) 0.0243(11) 0.0014(8) -0.0042(9) -0.0016(9)
C1 0.0297(15) 0.0465(17) 0.0416(17) -0.0022(13) 0.0085(12) 0.0082(13)
C2 0.0429(17) 0.0358(15) 0.0365(15) 0.0038(12) 0.0024(13) -0.0033(13)
C3 0.0525(18) 0.0379(15) 0.0323(16) -0.0132(13) 0.0143(13) -0.0059(14)
C4 0.0553(19) 0.0423(16) 0.0238(14) -0.0065(11) -0.0017(14) -0.0142(15)
C5 0.0409(18) 0.0548(18) 0.0427(17) 0.0080(14) -0.0189(14) -0.0098(14)
C6 0.0369(15) 0.0303(14) 0.0355(14) -0.0034(12) -0.0063(12) -0.0097(12)
C7 0.0317(14) 0.0292(13) 0.0348(15) 0.0029(11) -0.0037(12) -0.0089(11)
C8 0.0389(15) 0.0273(13) 0.0457(16) 0.0091(12) -0.0076(13) 0.0014(13)
C9 0.0443(16) 0.0339(14) 0.0266(14) 0.0024(12) -0.0027(12) -0.0080(13)
N4 0.0281(11) 0.0277(11) 0.0250(11) 0.0021(8) -0.0010(9) 0.0048(9)
C10 0.0398(16) 0.0556(19) 0.0379(16) -0.0078(14) -0.0103(13) 0.0172(14)
C11 0.063(2) 0.0271(13) 0.0320(16) 0.0045(11) 0.0029(13) 0.0082(13)
C12 0.0324(14) 0.0291(13) 0.0276(14) -0.0018(11) 0.0057(11) 0.0033(11)
C13 0.033(2) 0.073(4) 0.038(3) -0.001(2) 0.007(2) 0.013(2)
C14 0.069(4) 0.042(3) 0.061(4) -0.020(3) 0.015(3) 0.002(3)
C15 0.045(3) 0.053(3) 0.043(3) 0.008(2) 0.020(2) 0.014(2)
C13A 0.104(11) 0.055(7) 0.053(8) 0.000(6) 0.039(8) 0.030(7)
C14A 0.049(6) 0.062(7) 0.027(5) -0.013(5) 0.017(4) -0.009(5)
C15A 0.032(5) 0.065(7) 0.042(6) -0.012(5) 0.016(5) -0.009(5)
C16 0.0240(13) 0.0362(14) 0.0292(13) 0.0017(11) -0.0003(11) -0.0062(11)
C17 0.0275(14) 0.0403(16) 0.0487(17) 0.0071(13) 0.0004(13) 0.0024(12)
C18 0.0376(17) 0.0482(18) 0.064(2) -0.0100(16) -0.0001(15) -0.0153(14)
C19 0.0337(17) 0.091(3) 0.0433(18) 0.0158(18) -0.0137(14) -0.0097(17)

loop_
_atom_type_symbol
_atom_type_description
_atom_type_scat_dispersion_real
_atom_type_scat_dispersion_imag
_atom_type_scat_source
C C 0.0033 0.0016 'International Tables Vol C Tables 4.2.6.8 and 6.1.1.4'
H H 0.0000 0.0000 'International Tables Vol C Tables 4.2.6.8 and 6.1.1.4'
Li Li -0.0003 0.0001 'International Tables Vol C Tables 4.2.6.8 and 6.1.1.4'
N N 0.0061 0.0033 'International Tables Vol C Tables 4.2.6.8 and 6.1.1.4'
Zn Zn 0.2839 1.4301 'International Tables Vol C Tables 4.2.6.8 and 6.1.1.4'

loop_
_geom_angle_atom_site_label_1
_geom_angle_atom_site_label_2
_geom_angle_atom_site_label_3
_geom_angle
C12 Zn1 C16 125.12(10)
C12 Zn1 N4 121.53(9)
C16 Zn1 N4 112.94(9)
N4 Li1 N3 113.64(19)
N4 Li1 N1 125.5(2)
N3 Li1 N1 115.85(19)
N4 Li1 N2 123.01(19)
N3 Li1 N2 84.88(16)
N1 Li1 N2 83.02(15)
C2 N1 C1 108.7(2)
C2 N1 C3 110.0(2)
C1 N1 C3 108.5(2)
C2 N1 Li1 102.75(18)
C1 N1 Li1 121.64(18)
C3 N1 Li1 104.73(18)
C5 N2 C4 109.2(2)
C5 N2 C6 109.3(2)
C4 N2 C6 111.3(2)
C5 N2 Li1 119.97(19)
C4 N2 Li1 104.88(18)
C6 N2 Li1 101.86(17)
C8 N3 C7 110.77(19)
C8 N3 C9 108.5(2)
C7 N3 C9 109.08(19)
C8 N3 Li1 115.17(18)
C7 N3 Li1 101.59(17)
C9 N3 Li1 111.50(18)
N1 C1 H1A 109.5
N1 C1 H1B 109.5
H1A C1 H1B 109.5
N1 C1 H1C 109.5
H1A C1 H1C 109.5
H1B C1 H1C 109.5
N1 C2 H2A 109.5
N1 C2 H2B 109.5
H2A C2 H2B 109.5
N1 C2 H2C 109.5
H2A C2 H2C 109.5
H2B C2 H2C 109.5
N1 C3 C4 113.0(2)
N1 C3 H3A 109.0
C4 C3 H3A 109.0
N1 C3 H3B 109.0
C4 C3 H3B 109.0
H3A C3 H3B 107.8
N2 C4 C3 112.8(2)
N2 C4 H4A 109.0
C3 C4 H4A 109.0
N2 C4 H4B 109.0
C3 C4 H4B 109.0
H4A C4 H4B 107.8
N2 C5 H5A 109.5
N2 C5 H5B 109.5
H5A C5 H5B 109.5
N2 C5 H5C 109.5
H5A C5 H5C 109.5
H5B C5 H5C 109.5
N2 C6 C7 111.0(2)
N2 C6 H6A 109.4
C7 C6 H6A 109.4
N2 C6 H6B 109.4
C7 C6 H6B 109.4
H6A C6 H6B 108.0
N3 C7 C6 111.7(2)
N3 C7 H7A 109.3
C6 C7 H7A 109.3
N3 C7 H7B 109.3
C6 C7 H7B 109.3
H7A C7 H7B 107.9
N3 C8 H8A 109.5
N3 C8 H8B 109.5
H8A C8 H8B 109.5
N3 C8 H8C 109.5
H8A C8 H8C 109.5
H8B C8 H8C 109.5
N3 C9 H9A 109.5
N3 C9 H9B 109.5
H9A C9 H9B 109.5
N3 C9 H9C 109.5
H9A C9 H9C 109.5
H9B C9 H9C 109.5
C10 N4 C11 107.1(2)
C10 N4 Zn1 113.17(16)
C11 N4 Zn1 104.89(15)
C10 N4 Li1 105.11(19)
C11 N4 Li1 116.15(18)
Zn1 N4 Li1 110.63(13)
N4 C10 H10A 109.5
N4 C10 H10B 109.5
H10A C10 H10B 109.5
N4 C10 H10C 109.5
H10A C10 H10C 109.5
H10B C10 H10C 109.5
N4 C11 H11A 109.5
N4 C11 H11B 109.5
H11A C11 H11B 109.5
N4 C11 H11C 109.5
H11A C11 H11C 109.5
H11B C11 H11C 109.5
C13A C12 C14A 110.0(7)
C13A C12 C15A 107.5(7)
C14A C12 C15A 107.3(6)
C13A C12 C13 65.3(6)
C14A C12 C13 130.4(4)
C13A C12 C14 48.2(5)
C14A C12 C14 64.7(5)
C15A C12 C14 136.3(4)
C13 C12 C14 106.8(3)
C13A C12 C15 142.0(5)
C14A C12 C15 45.2(4)
C15A C12 C15 67.2(5)
C13 C12 C15 106.3(3)
C14 C12 C15 108.0(3)
C13A C12 Zn1 107.0(4)
C14A C12 Zn1 110.1(4)
C15A C12 Zn1 114.8(4)
C13 C12 Zn1 118.5(2)
C14 C12 Zn1 107.8(2)
C15 C12 Zn1 109.0(2)
C12 C13 H13A 109.5
C12 C13 H13B 109.5
C12 C13 H13C 109.5
C12 C14 H14A 109.5
C12 C14 H14B 109.5
C12 C14 H14C 109.5
C12 C15 H15A 109.5
C12 C15 H15B 109.5
C12 C15 H15C 109.5
C12 C13A H13D 109.5
C12 C13A H13E 109.5
C12 C13A H13F 109.5
C12 C14A H14D 109.5
C12 C14A H14E 109.5
C12 C14A H14F 109.5
C12 C15A H15D 109.5
C12 C15A H15E 109.5
C12 C15A H15F 109.5
C17 C16 C19 107.8(2)
C17 C16 C18 107.4(2)
C19 C16 C18 108.2(2)
C17 C16 Zn1 112.13(17)
C19 C16 Zn1 112.76(17)
C18 C16 Zn1 108.31(18)
C16 C17 H17A 109.5
C16 C17 H17B 109.5
H17A C17 H17B 109.5
C16 C17 H17C 109.5
H17A C17 H17C 109.5
H17B C17 H17C 109.5
C16 C18 H18A 109.5
C16 C18 H18B 109.5
H18A C18 H18B 109.5
C16 C18 H18C 109.5
H18A C18 H18C 109.5
H18B C18 H18C 109.5
C16 C19 H19A 109.5
C16 C19 H19B 109.5
H19A C19 H19B 109.5
C16 C19 H19C 109.5
H19A C19 H19C 109.5
H19B C19 H19C 109.5

loop_
_geom_bond_atom_site_label_1
_geom_bond_atom_site_label_2
_geom_bond_distance
Zn1 C12 2.045(2)
Zn1 C16 2.048(2)
Zn1 N4 2.0495(19)
Li1 N4 2.050(4)
Li1 N3 2.172(4)
Li1 N1 2.202(4)
Li1 N2 2.223(4)
N1 C2 1.465(3)
N1 C1 1.467(3)
N1 C3 1.468(3)
N2 C5 1.464(3)
N2 C4 1.477(3)
N2 C6 1.478(3)
N3 C8 1.468(3)
N3 C7 1.471(3)
N3 C9 1.475(3)
C1 H1A 0.9800
C1 H1B 0.9800
C1 H1C 0.9800
C2 H2A 0.9800
C2 H2B 0.9800
C2 H2C 0.9800
C3 C4 1.503(4)
C3 H3A 0.9900
C3 H3B 0.9900
C4 H4A 0.9900
C4 H4B 0.9900
C5 H5A 0.9800
C5 H5B 0.9800
C5 H5C 0.9800
C6 C7 1.509(4)
C6 H6A 0.9900
C6 H6B 0.9900
C7 H7A 0.9900
C7 H7B 0.9900
C8 H8A 0.9800
C8 H8B 0.9800
C8 H8C 0.9800
C9 H9A 0.9800
C9 H9B 0.9800
C9 H9C 0.9800
N4 C10 1.457(3)
N4 C11 1.464(3)
C10 H10A 0.9800
C10 H10B 0.9800
C10 H10C 0.9800
C11 H11A 0.9800
C11 H11B 0.9800
C11 H11C 0.9800
C12 C13A 1.502(11)
C12 C14A 1.521(9)
C12 C15A 1.521(9)
C12 C13 1.524(5)
C12 C14 1.525(5)
C12 C15 1.531(5)
C13 H13A 0.9800
C13 H13B 0.9800
C13 H13C 0.9800
C14 H14A 0.9800
C14 H14B 0.9800
C14 H14C 0.9800
C15 H15A 0.9800
C15 H15B 0.9800
C15 H15C 0.9800
C13A H13D 0.9800
C13A H13E 0.9800
C13A H13F 0.9800
C14A H14D 0.9800
C14A H14E 0.9800
C14A H14F 0.9800
C15A H15D 0.9800
C15A H15E 0.9800
C15A H15F 0.9800
C16 C17 1.521(4)
C16 C19 1.524(4)
C16 C18 1.532(3)
C17 H17A 0.9800
C17 H17B 0.9800
C17 H17C 0.9800
C18 H18A 0.9800
C18 H18B 0.9800
C18 H18C 0.9800
C19 H19A 0.9800
C19 H19B 0.9800
C19 H19C 0.9800

loop_
_geom_torsion_atom_site_label_1
_geom_torsion_atom_site_label_2
_geom_torsion_atom_site_label_3
_geom_torsion_atom_site_label_4
_geom_torsion
N4 Li1 N1 C2 26.4(3)
N3 Li1 N1 C2 179.6(2)
N2 Li1 N1 C2 -99.57(18)
N4 Li1 N1 C1 -95.4(3)
N3 Li1 N1 C1 57.8(3)
N2 Li1 N1 C1 138.7(2)
N4 Li1 N1 C3 141.4(2)
N3 Li1 N1 C3 -65.4(2)
N2 Li1 N1 C3 15.44(19)
N4 Li1 N2 C5 5.8(3)
N3 Li1 N2 C5 -109.2(2)
N1 Li1 N2 C5 134.0(2)
N4 Li1 N2 C4 -117.4(2)
N3 Li1 N2 C4 127.69(18)
N1 Li1 N2 C4 10.8(2)
N4 Li1 N2 C6 126.5(2)
N3 Li1 N2 C6 11.56(19)
N1 Li1 N2 C6 -105.31(18)
N4 Li1 N3 C8 134.5(2)
N1 Li1 N3 C8 -21.9(3)
N2 Li1 N3 C8 -101.59(19)
N4 Li1 N3 C7 -105.7(2)
N1 Li1 N3 C7 97.9(2)
N2 Li1 N3 C7 18.17(18)
N4 Li1 N3 C9 10.3(3)
N1 Li1 N3 C9 -146.1(2)
N2 Li1 N3 C9 134.24(18)
C2 N1 C3 C4 69.2(3)
C1 N1 C3 C4 -171.9(2)
Li1 N1 C3 C4 -40.6(3)
C5 N2 C4 C3 -166.1(2)
C6 N2 C4 C3 73.1(3)
Li1 N2 C4 C3 -36.3(3)
N1 C3 C4 N2 55.4(3)
C5 N2 C6 C7 87.8(3)
C4 N2 C6 C7 -151.5(2)
Li1 N2 C6 C7 -40.2(2)
C8 N3 C7 C6 76.1(3)
C9 N3 C7 C6 -164.5(2)
Li1 N3 C7 C6 -46.7(2)
N2 C6 C7 N3 64.1(3)
C12 Zn1 N4 C10 9.9(2)
C16 Zn1 N4 C10 -177.07(17)
C12 Zn1 N4 C11 -106.45(17)
C16 Zn1 N4 C11 66.55(17)
C12 Zn1 N4 Li1 127.59(15)
C16 Zn1 N4 Li1 -59.42(17)
N3 Li1 N4 C10 82.3(2)
N1 Li1 N4 C10 -124.0(2)
N2 Li1 N4 C10 -17.4(3)
N3 Li1 N4 C11 -159.6(2)
N1 Li1 N4 C11 -5.8(3)
N2 Li1 N4 C11 100.7(3)
N3 Li1 N4 Zn1 -40.2(2)
N1 Li1 N4 Zn1 113.5(2)
N2 Li1 N4 Zn1 -139.87(18)
C16 Zn1 C12 C13A -107.3(7)
N4 Zn1 C12 C13A 64.8(7)
C16 Zn1 C12 C14A 12.2(5)
N4 Zn1 C12 C14A -175.7(5)
C16 Zn1 C12 C15A 133.5(5)
N4 Zn1 C12 C15A -54.4(6)
C16 Zn1 C12 C13 -177.9(3)
N4 Zn1 C12 C13 -5.8(3)
C16 Zn1 C12 C14 -56.6(3)
N4 Zn1 C12 C14 115.5(3)
C16 Zn1 C12 C15 60.4(3)
N4 Zn1 C12 C15 -127.5(3)
C12 Zn1 C16 C17 -164.92(16)
N4 Zn1 C16 C17 22.4(2)
C12 Zn1 C16 C19 -43.0(2)
N4 Zn1 C16 C19 144.32(19)
C12 Zn1 C16 C18 76.7(2)
N4 Zn1 C16 C18 -95.96(19)
